data_7227900
loop_
_publ_author_name
'Gupta, Anoop K.'
'Tomar, Kapil'
'Bharadwaj, Parimal K.'

_publ_section_title
;
 Cd(ii) coordination polymers constructed with a flexible carboxylate
 linker and pyridyl co-linkers: variation in the network topologies and
 photoluminescence properties
;
_journal_issue 16
_journal_name_full CrystEngComm
_journal_page_first 2253
_journal_paper_doi 10.1039/C7CE00156H
_journal_volume 19
_journal_year 2017
_chemical_formula_moiety 'C21 H16 Cd N2 O8'
_chemical_formula_sum 'C21 H16 Cd N2 O8'
_chemical_formula_weight 536.77
_space_group_crystal_system triclinic
_space_group_IT_number 2
_space_group_name_Hall '-P 1'
_space_group_name_H-M_alt 'P -1'
_symmetry_space_group_name_Hall '-P 1'
_symmetry_space_group_name_H-M 'P -1'
_atom_sites_solution_hydrogens mixed
_atom_sites_solution_primary direct
_atom_sites_solution_secondary difmap
_audit_creation_method SHELXL-2016/4
_audit_update_record
;
2017-01-17 deposited with the CCDC.
2017-03-21 downloaded from the CCDC.
;
_cell_angle_alpha 99.667(5)
_cell_angle_beta 102.545(5)
_cell_angle_gamma 113.317(5)
_cell_formula_units_Z 2
_cell_length_a 8.322(5)
_cell_length_b 10.111(5)
_cell_length_c 14.048(5)
_cell_measurement_reflns_used 101
_cell_measurement_temperature 100(2)
_cell_measurement_theta_max 25.49
_cell_measurement_theta_min 2.71
_cell_volume 1016.2(9)
_computing_cell_refinement 'SAINT 6.45 ( Bruker, 2003)'
_computing_data_collection 'SMART 5.628 (Bruker, 2003)'
_computing_data_reduction 'SAINT 6.45 ( Bruker, 2003)'
_computing_molecular_graphics 'DIAMOND 2.1e'
_computing_structure_refinement 'SHELXL-2016/4 (Sheldrick, 2016)'
_computing_structure_solution 'SHELXT 2014/4 (Sheldrick, 2014)'
_diffrn_ambient_temperature 100(2)
_diffrn_measured_fraction_theta_full 0.998
_diffrn_measured_fraction_theta_max 0.998
_diffrn_measurement_device_type 'BRUKER SMART APEX'
_diffrn_measurement_method /w-scans
_diffrn_radiation_type MoK\a
_diffrn_radiation_wavelength 0.71069
_diffrn_reflns_av_R_equivalents 0.0319
_diffrn_reflns_av_unetI/netI 0.0518
_diffrn_reflns_Laue_measured_fraction_full 0.998
_diffrn_reflns_Laue_measured_fraction_max 0.998
_diffrn_reflns_limit_h_max 10
_diffrn_reflns_limit_h_min -10
_diffrn_reflns_limit_k_max 12
_diffrn_reflns_limit_k_min -12
_diffrn_reflns_limit_l_max 17
_diffrn_reflns_limit_l_min -17
_diffrn_reflns_number 9809
_diffrn_reflns_point_group_measured_fraction_full 0.998
_diffrn_reflns_point_group_measured_fraction_max 0.998
_diffrn_reflns_theta_full 25.240
_diffrn_reflns_theta_max 25.494
_diffrn_reflns_theta_min 2.709
_diffrn_source 'fine-focus sealed tube'
_exptl_absorpt_coefficient_mu 1.128
_exptl_absorpt_correction_T_max 0.879
_exptl_absorpt_correction_T_min 0.822
_exptl_absorpt_correction_type empirical
_exptl_absorpt_process_details SADABS
_exptl_crystal_colour orange
_exptl_crystal_density_diffrn 1.754
_exptl_crystal_density_method 'not measured'
_exptl_crystal_description Block
_exptl_crystal_F_000 536
_exptl_crystal_size_max 0.19
_exptl_crystal_size_mid 0.15
_exptl_crystal_size_min 0.12
_refine_diff_density_max 1.791
_refine_diff_density_min -0.882
_refine_diff_density_rms 0.186
_refine_ls_extinction_method none
_refine_ls_goodness_of_fit_ref 1.070
_refine_ls_hydrogen_treatment constr
_refine_ls_matrix_type full
_refine_ls_number_parameters 261
_refine_ls_number_reflns 3778
_refine_ls_number_restraints 81
_refine_ls_restrained_S_all 1.064
_refine_ls_R_factor_all 0.0838
_refine_ls_R_factor_gt 0.0642
_refine_ls_shift/su_max 0.000
_refine_ls_shift/su_mean 0.000
_refine_ls_structure_factor_coef Fsqd
_refine_ls_weighting_details 'w=1/[\s^2^(Fo^2^)+(0.1221P)^2^+4.7797P] where P=(Fo^2^+2Fc^2^)/3'
_refine_ls_weighting_scheme calc
_refine_ls_wR_factor_gt 0.1858
_refine_ls_wR_factor_ref 0.2000
_reflns_Friedel_coverage 0.000
_reflns_number_gt 3029
_reflns_number_total 3778
_reflns_threshold_expression 'I > 2\s(I)'
_cod_data_source_file c7ce00156h2.cif
_cod_data_source_block complex4
_cod_depositor_comments 'Adding full bibliography for 7227900--7227905.cif.'
_cod_database_code 7227900
_shelx_shelxl_version_number 2016/4
_shelx_space_group_comment
;
The symmetry employed for this shelxl refinement is uniquely defined
by the following loop, which should always be used as a source of
symmetry information in preference to the above space-group names.
They are only intended as comments.
;

loop_
_space_group_symop_operation_xyz
'x, y, z'
'-x, -y, -z'

loop_
_atom_site_label
_atom_site_type_symbol
_atom_site_fract_x
_atom_site_fract_y
_atom_site_fract_z
_atom_site_U_iso_or_equiv
_atom_site_adp_type
_atom_site_occupancy
_atom_site_site_symmetry_order
_atom_site_calc_flag
_atom_site_refinement_flags_posn
_atom_site_refinement_flags_adp
C16 C 0.5119(14) 0.3378(19) 0.0966(7) 0.169(6) Uani 1 1 d G U
C17 C 0.5149(14) 0.3526(19) 0.0004(9) 0.169(6) Uani 1 1 d G U
H17 H 0.619110 0.424857 -0.007520 0.203 Uiso 1 1 calc R U
C18 C 0.3622(18) 0.260(2) -0.0841(7) 0.219(11) Uani 1 1 d G U
H18 H 0.364265 0.269492 -0.148538 0.263 Uiso 1 1 calc R U
C19 C 0.2065(16) 0.1516(19) -0.0724(7) 0.219(11) Uani 1 1 d G U
H19 H 0.104362 0.089308 -0.128887 0.263 Uiso 1 1 calc R U
C20 C 0.2035(14) 0.1367(15) 0.0239(9) 0.122(6) Uani 1 1 d G U
H20 H 0.099302 0.064489 0.031782 0.147 Uiso 1 1 calc R U
C21 C 0.3562(16) 0.2298(18) 0.1084(7) 0.169(6) Uani 1 1 d G U
CD1 Cd 1.35513(7) 1.11466(6) 0.54087(4) 0.0294(2) Uani 1 1 d . U
O1 O 1.1594(8) 0.8722(6) 0.4691(5) 0.0420(15) Uani 1 1 d . U
O2 O 1.4182(8) 0.8624(6) 0.5383(4) 0.0343(12) Uani 1 1 d . U
O3 O 1.3385(9) 0.3419(7) 0.5450(5) 0.0474(16) Uani 1 1 d . U
O4 O 1.1743(9) 0.1629(6) 0.4039(5) 0.0428(14) Uani 1 1 d . U
O5 O 0.7670(11) 0.3590(9) 0.2192(6) 0.067(2) Uani 1 1 d . U
O6 O 0.436(2) 0.3265(19) 0.2878(10) 0.171(7) Uani 1 1 d . U
O7 O 0.198(2) 0.1196(16) 0.2161(10) 0.141(5) Uani 1 1 d . U
H7 H 0.199971 0.130749 0.275557 0.211 Uiso 1 1 calc R U
O8 O 1.1443(8) 1.0997(7) 0.6362(5) 0.0444(15) Uani 1 1 d . U
H8A H 1.204841 1.145100 0.699303 0.067 Uiso 1 1 d R U
H8B H 1.074718 1.007436 0.629947 0.067 Uiso 1 1 d R U
N1 N 1.5784(9) 1.2259(8) 0.6952(5) 0.0346(15) Uani 1 1 d . U
C1 C 1.6304(12) 1.3690(10) 0.7399(6) 0.0398(19) Uani 1 1 d . U
H1 H 1.572402 1.418481 0.707348 0.048 Uiso 1 1 calc R U
C2 C 1.7660(14) 1.4479(11) 0.8321(7) 0.049(2) Uani 1 1 d . U
H2 H 1.801172 1.548908 0.860970 0.059 Uiso 1 1 calc R U
C3 C 1.8479(13) 1.3718(11) 0.8803(7) 0.048(2) Uani 1 1 d . U
N2 N 1.9876(13) 1.4408(10) 0.9778(7) 0.063(2) Uani 1 1 d . U
C5 C 1.8000(15) 1.2244(12) 0.8345(7) 0.059(3) Uani 1 1 d . U
H5 H 1.857157 1.172834 0.865022 0.071 Uiso 1 1 calc R U
C6 C 1.6647(14) 1.1564(11) 0.7420(7) 0.050(2) Uani 1 1 d . U
H6 H 1.631130 1.056805 0.710062 0.060 Uiso 1 1 calc R U
C7 C 1.2514(11) 0.7998(8) 0.4856(6) 0.0298(16) Uani 1 1 d . U
C8 C 1.1571(10) 0.6345(8) 0.4363(6) 0.0255(15) Uani 1 1 d . U
C9 C 1.2314(10) 0.5438(8) 0.4713(6) 0.0255(15) Uani 1 1 d . U
H9 H 1.335701 0.584640 0.528114 0.031 Uiso 1 1 calc R U
C10 C 1.1483(10) 0.3917(8) 0.4206(6) 0.0281(15) Uani 1 1 d . U
C11 C 0.9928(11) 0.3308(9) 0.3358(6) 0.0341(17) Uani 1 1 d . U
H11 H 0.938502 0.229215 0.301282 0.041 Uiso 1 1 calc R U
C12 C 0.9189(12) 0.4224(9) 0.3029(6) 0.0352(18) Uani 1 1 d . U
C13 C 1.0006(11) 0.5745(9) 0.3534(6) 0.0321(17) Uani 1 1 d . U
H13 H 0.950087 0.635502 0.331404 0.039 Uiso 1 1 calc R U
C14 C 1.2260(11) 0.2932(9) 0.4587(7) 0.0334(17) Uani 1 1 d . U
C15 C 0.678(3) 0.444(2) 0.1863(13) 0.121(6) Uani 1 1 d . U
H15A H 0.760003 0.526034 0.166590 0.145 Uiso 1 1 calc R U
H15B H 0.641247 0.485314 0.240291 0.145 Uiso 1 1 calc R U
C22 C 0.332(2) 0.2243(17) 0.2104(12) 0.090(4) Uani 1 1 d . U

loop_
_atom_site_aniso_label
_atom_site_aniso_U_11
_atom_site_aniso_U_22
_atom_site_aniso_U_33
_atom_site_aniso_U_23
_atom_site_aniso_U_13
_atom_site_aniso_U_12
C16 0.070(5) 0.327(18) 0.080(5) 0.074(8) 0.006(4) 0.062(7)
C17 0.070(5) 0.327(18) 0.080(5) 0.074(8) 0.006(4) 0.062(7)
C18 0.088(9) 0.40(3) 0.083(7) 0.050(12) -0.011(7) 0.049(11)
C19 0.088(9) 0.40(3) 0.083(7) 0.050(12) -0.011(7) 0.049(11)
C20 0.115(11) 0.150(16) 0.080(7) -0.016(9) 0.008(7) 0.069(9)
C21 0.070(5) 0.327(18) 0.080(5) 0.074(8) 0.006(4) 0.062(7)
CD1 0.0287(4) 0.0226(3) 0.0309(4) 0.0025(2) 0.0000(2) 0.0126(3)
O1 0.043(3) 0.018(3) 0.061(4) 0.004(3) 0.007(3) 0.018(3)
O2 0.031(3) 0.027(3) 0.035(3) 0.000(2) 0.005(2) 0.010(2)
O3 0.047(4) 0.032(3) 0.059(4) 0.013(3) 0.000(3) 0.022(3)
O4 0.054(4) 0.029(3) 0.053(4) 0.012(3) 0.018(3) 0.025(3)
O5 0.062(5) 0.059(5) 0.053(4) -0.004(3) -0.019(3) 0.027(4)
O6 0.140(12) 0.188(15) 0.078(7) 0.018(7) -0.002(8) -0.006(10)
O7 0.146(11) 0.117(10) 0.113(9) -0.006(7) 0.068(9) 0.016(7)
O8 0.038(3) 0.038(3) 0.046(4) 0.003(3) 0.009(3) 0.011(3)
N1 0.031(3) 0.039(4) 0.026(3) 0.002(3) 0.004(3) 0.013(3)
C1 0.038(5) 0.040(4) 0.032(4) 0.002(3) 0.002(3) 0.016(4)
C2 0.053(6) 0.040(5) 0.036(5) -0.005(4) 0.001(4) 0.016(4)
C3 0.038(5) 0.052(5) 0.037(5) 0.002(4) -0.002(4) 0.016(4)
N2 0.063(6) 0.061(6) 0.045(5) -0.007(4) -0.012(4) 0.032(5)
C5 0.056(6) 0.060(6) 0.044(5) -0.004(4) -0.015(4) 0.032(5)
C6 0.053(6) 0.045(5) 0.037(5) 0.000(4) -0.007(4) 0.023(5)
C7 0.033(4) 0.020(3) 0.036(4) 0.007(3) 0.013(3) 0.010(3)
C8 0.025(4) 0.019(3) 0.030(4) 0.000(3) 0.007(3) 0.010(3)
C9 0.025(4) 0.020(3) 0.029(4) 0.007(3) 0.006(3) 0.009(3)
C10 0.027(4) 0.023(4) 0.035(4) 0.008(3) 0.010(3) 0.012(3)
C11 0.037(4) 0.016(3) 0.040(4) 0.000(3) 0.007(3) 0.009(3)
C12 0.038(5) 0.033(4) 0.026(4) 0.003(3) 0.000(3) 0.015(4)
C13 0.038(4) 0.028(4) 0.035(4) 0.010(3) 0.008(3) 0.020(3)
C14 0.034(4) 0.022(4) 0.050(5) 0.014(3) 0.017(4) 0.014(3)
C15 0.113(11) 0.156(15) 0.100(9) 0.043(10) -0.004(8) 0.082(9)
C22 0.084(10) 0.066(8) 0.090(7) -0.001(6) 0.024(7) 0.014(7)

loop_
_atom_type_symbol
_atom_type_description
_atom_type_scat_dispersion_real
_atom_type_scat_dispersion_imag
_atom_type_scat_source
C C 0.0033 0.0016 'International Tables Vol C Tables 4.2.6.8 and 6.1.1.4'
H H 0.0000 0.0000 'International Tables Vol C Tables 4.2.6.8 and 6.1.1.4'
N N 0.0061 0.0033 'International Tables Vol C Tables 4.2.6.8 and 6.1.1.4'
O O 0.0106 0.0060 'International Tables Vol C Tables 4.2.6.8 and 6.1.1.4'
Cd Cd -0.8075 1.2024 'International Tables Vol C Tables 4.2.6.8 and 6.1.1.4'

loop_
_geom_angle_atom_site_label_1
_geom_angle_atom_site_label_2
_geom_angle_atom_site_label_3
_geom_angle
_geom_angle_site_symmetry_1
_geom_angle_site_symmetry_3
C17 C16 C21 120.0 . .
C17 C16 C15 118.2(11) . .
C21 C16 C15 121.8(11) . .
C16 C17 C18 120.0 . .
C16 C17 H17 120.0 . .
C18 C17 H17 120.0 . .
C17 C18 C19 120.0 . .
C17 C18 H18 120.0 . .
C19 C18 H18 120.0 . .
C20 C19 C18 120.0 . .
C20 C19 H19 120.0 . .
C18 C19 H19 120.0 . .
C19 C20 C21 120.0 . .
C19 C20 H20 120.0 . .
C21 C20 H20 120.0 . .
C20 C21 C16 120.0 . .
C20 C21 C22 116.8(9) . .
C16 C21 C22 122.4(10) . .
O1 CD1 N1 128.8(2) . .
O1 CD1 O2 100.3(2) . 2_876
N1 CD1 O2 89.7(2) . 2_876
O1 CD1 O3 135.2(2) . 1_565
N1 CD1 O3 89.8(2) . 1_565
O2 CD1 O3 101.8(2) 2_876 1_565
O1 CD1 O8 82.6(2) . .
N1 CD1 O8 85.2(2) . .
O2 CD1 O8 174.9(2) 2_876 .
O3 CD1 O8 78.7(2) 1_565 .
O1 CD1 O4 86.5(2) . 1_565
N1 CD1 O4 143.7(2) . 1_565
O2 CD1 O4 92.2(2) 2_876 1_565
O3 CD1 O4 54.3(2) 1_565 1_565
O8 CD1 O4 92.1(2) . 1_565
O1 CD1 C14 111.2(2) . 1_565
N1 CD1 C14 116.6(3) . 1_565
O2 CD1 C14 98.8(2) 2_876 1_565
O3 CD1 C14 26.9(2) 1_565 1_565
O8 CD1 C14 83.9(2) . 1_565
O4 CD1 C14 27.4(2) 1_565 1_565
C7 O1 CD1 106.6(5) . .
C7 O2 CD1 119.8(5) . 2_876
C14 O3 CD1 94.0(5) . 1_545
C14 O4 CD1 90.2(5) . 1_545
C12 O5 C15 120.5(10) . .
C22 O7 H7 109.5 . .
CD1 O8 H8A 109.6 . .
CD1 O8 H8B 109.8 . .
H8A O8 H8B 109.0 . .
C1 N1 C6 117.9(7) . .
C1 N1 CD1 118.3(6) . .
C6 N1 CD1 123.8(6) . .
N1 C1 C2 123.2(9) . .
N1 C1 H1 118.4 . .
C2 C1 H1 118.4 . .
C1 C2 C3 117.6(9) . .
C1 C2 H2 121.2 . .
C3 C2 H2 121.2 . .
C5 C3 C2 120.4(9) . .
C5 C3 N2 116.8(9) . .
C2 C3 N2 122.8(9) . .
N2 N2 C3 116.7(11) 2_987 .
C6 C5 C3 117.4(9) . .
C6 C5 H5 121.3 . .
C3 C5 H5 121.3 . .
N1 C6 C5 123.5(9) . .
N1 C6 H6 118.3 . .
C5 C6 H6 118.3 . .
O2 C7 O1 122.6(7) . .
O2 C7 C8 119.7(7) . .
O1 C7 C8 117.6(7) . .
C13 C8 C9 120.8(7) . .
C13 C8 C7 119.1(7) . .
C9 C8 C7 120.0(7) . .
C10 C9 C8 119.3(7) . .
C10 C9 H9 120.4 . .
C8 C9 H9 120.4 . .
C11 C10 C9 120.4(7) . .
C11 C10 C14 120.1(7) . .
C9 C10 C14 119.5(7) . .
C12 C11 C10 119.6(7) . .
C12 C11 H11 120.2 . .
C10 C11 H11 120.2 . .
O5 C12 C11 117.9(8) . .
O5 C12 C13 121.6(8) . .
C11 C12 C13 120.5(7) . .
C8 C13 C12 119.5(7) . .
C8 C13 H13 120.2 . .
C12 C13 H13 120.2 . .
O3 C14 O4 121.4(7) . .
O3 C14 C10 118.6(7) . .
O4 C14 C10 119.9(8) . .
O3 C14 CD1 59.2(4) . 1_545
O4 C14 CD1 62.3(4) . 1_545
C10 C14 CD1 175.3(6) . 1_545
O5 C15 C16 106.3(15) . .
O5 C15 H15A 110.5 . .
C16 C15 H15A 110.5 . .
O5 C15 H15B 110.5 . .
C16 C15 H15B 110.5 . .
H15A C15 H15B 108.7 . .
O6 C22 O7 118.7(17) . .
O6 C22 C21 122.0(15) . .
O7 C22 C21 119.1(14) . .

loop_
_geom_bond_atom_site_label_1
_geom_bond_atom_site_label_2
_geom_bond_distance
_geom_bond_site_symmetry_2
C16 C17 1.3900 .
C16 C21 1.3900 .
C16 C15 1.506(19) .
C17 C18 1.3900 .
C17 H17 0.9300 .
C18 C19 1.3900 .
C18 H18 0.9300 .
C19 C20 1.3900 .
C19 H19 0.9300 .
C20 C21 1.3900 .
C20 H20 0.9300 .
C21 C22 1.495(18) .
CD1 O1 2.230(5) .
CD1 N1 2.279(7) .
CD1 O2 2.346(6) 2_876
CD1 O3 2.348(6) 1_565
CD1 O8 2.403(6) .
CD1 O4 2.417(6) 1_565
CD1 C14 2.729(8) 1_565
O1 C7 1.265(10) .
O2 C7 1.255(10) .
O2 CD1 2.346(6) 2_876
O3 C14 1.237(11) .
O3 CD1 2.348(6) 1_545
O4 C14 1.258(10) .
O4 CD1 2.417(6) 1_545
O5 C12 1.361(10) .
O5 C15 1.408(17) .
O6 C22 1.226(18) .
O7 C22 1.228(18) .
O7 H7 0.8200 .
O8 H8A 0.8581 .
O8 H8B 0.8580 .
N1 C1 1.325(11) .
N1 C6 1.338(12) .
C1 C2 1.376(12) .
C1 H1 0.9300 .
C2 C3 1.380(14) .
C2 H2 0.9300 .
C3 C5 1.375(14) .
C3 N2 1.436(12) .
N2 N2 1.167(17) 2_987
C5 C6 1.372(13) .
C5 H5 0.9300 .
C6 H6 0.9300 .
C7 C8 1.492(10) .
C8 C13 1.378(11) .
C8 C9 1.391(10) .
C9 C10 1.388(10) .
C9 H9 0.9300 .
C10 C11 1.388(11) .
C10 C14 1.495(11) .
C11 C12 1.385(12) .
C11 H11 0.9300 .
C12 C13 1.388(11) .
C13 H13 0.9300 .
C14 CD1 2.729(8) 1_545
C15 H15A 0.9700 .
C15 H15B 0.9700 .

loop_
_geom_torsion_atom_site_label_1
_geom_torsion_atom_site_label_2
_geom_torsion_atom_site_label_3
_geom_torsion_atom_site_label_4
_geom_torsion
_geom_torsion_site_symmetry_1
_geom_torsion_site_symmetry_4
C21 C16 C17 C18 0.0 . .
C15 C16 C17 C18 -178.2(16) . .
C16 C17 C18 C19 0.0 . .
C17 C18 C19 C20 0.0 . .
C18 C19 C20 C21 0.0 . .
C19 C20 C21 C16 0.0 . .
C19 C20 C21 C22 170.5(16) . .
C17 C16 C21 C20 0.0 . .
C15 C16 C21 C20 178.2(17) . .
C17 C16 C21 C22 -169.9(17) . .
C15 C16 C21 C22 8.3(17) . .
C6 N1 C1 C2 -1.0(14) . .
CD1 N1 C1 C2 -178.8(7) . .
N1 C1 C2 C3 -1.3(15) . .
C1 C2 C3 C5 2.9(16) . .
C1 C2 C3 N2 -178.4(10) . .
C5 C3 N2 N2 -171.0(15) . 2_987
C2 C3 N2 N2 10(2) . 2_987
C2 C3 C5 C6 -2.3(17) . .
N2 C3 C5 C6 179.0(10) . .
C1 N1 C6 C5 1.7(15) . .
CD1 N1 C6 C5 179.4(9) . .
C3 C5 C6 N1 -0.1(18) . .
CD1 O2 C7 O1 -107.2(8) 2_876 .
CD1 O2 C7 C8 70.2(8) 2_876 .
CD1 O1 C7 O2 3.6(9) . .
CD1 O1 C7 C8 -173.9(5) . .
O2 C7 C8 C13 -158.0(8) . .
O1 C7 C8 C13 19.5(11) . .
O2 C7 C8 C9 19.2(11) . .
O1 C7 C8 C9 -163.2(7) . .
C13 C8 C9 C10 1.2(11) . .
C7 C8 C9 C10 -176.0(7) . .
C8 C9 C10 C11 0.1(12) . .
C8 C9 C10 C14 -179.2(7) . .
C9 C10 C11 C12 -1.1(12) . .
C14 C10 C11 C12 178.1(8) . .
C15 O5 C12 C11 175.6(13) . .
C15 O5 C12 C13 -5.6(17) . .
C10 C11 C12 O5 179.6(8) . .
C10 C11 C12 C13 0.8(13) . .
C9 C8 C13 C12 -1.5(12) . .
C7 C8 C13 C12 175.8(7) . .
O5 C12 C13 C8 -178.3(8) . .
C11 C12 C13 C8 0.4(13) . .
CD1 O3 C14 O4 -3.7(9) 1_545 .
CD1 O3 C14 C10 175.2(6) 1_545 .
CD1 O4 C14 O3 3.6(8) 1_545 .
CD1 O4 C14 C10 -175.3(7) 1_545 .
C11 C10 C14 O3 -165.0(8) . .
C9 C10 C14 O3 14.2(12) . .
C11 C10 C14 O4 13.9(12) . .
C9 C10 C14 O4 -166.9(7) . .
C12 O5 C15 C16 -176.9(10) . .
C17 C16 C15 O5 -107.7(15) . .
C21 C16 C15 O5 74.1(17) . .
C20 C21 C22 O6 -159.6(17) . .
C16 C21 C22 O6 11(2) . .
C20 C21 C22 O7 15(2) . .
C16 C21 C22 O7 -174.7(15) . .
